data_4112162
loop_
_publ_author_name
'Duoli Sun'
'Sergiy V. Rosokha'
'Jay K. Kochi'

_publ_section_title
;
 Donor-Acceptor (Electronic) Coupling in the Precursor Complex to Organic
 Electron Transfer: Intermolecular and Intramolecular Self-Exchange
 between Phenothiazine Redox Centers
;
_journal_name_full 'Journal of the American Chemical Society'
_journal_page_first 1388
_journal_page_last 1401
_journal_paper_doi 10.1021/ja038746v
_journal_volume 126
_journal_year 2004
_chemical_compound_source 'chemical synthesis'
_chemical_formula_sum 'C48 H36 F12 N4 P2 S4'
_chemical_formula_weight 1086.98
_chemical_name_systematic
; 
 Mixed-valence (4:2) Phenothiazine Hexafluorophosphate salt 
;
_space_group_IT_number 5
_symmetry_cell_setting monoclinic
_symmetry_space_group_name_Hall 'C 2y'
_symmetry_space_group_name_H-M 'C 1 2 1'
_atom_sites_solution_hydrogens geom
_atom_sites_solution_primary direct
_atom_sites_solution_secondary difmap
_audit_creation_method SHELXL
_cell_angle_alpha 90.00
_cell_angle_beta 92.8360(10)
_cell_angle_gamma 90.00
_cell_formula_units_Z 4
_cell_length_a 19.3030(10)
_cell_length_b 11.2246(6)
_cell_length_c 20.5464(11)
_cell_measurement_reflns_used 6633
_cell_measurement_temperature 123(2)
_cell_measurement_theta_max 30
_cell_measurement_theta_min 2
_cell_volume 4446.3(4)
_computing_cell_refinement 'SAINT V6.28 (BrukerAXS, 1997-2001)'
_computing_data_collection 'SMART V5.625 (BrukerAXS, 1997-2001)'
_computing_data_reduction 'SAINT & SADABS V2.06 (Sheldrick, 2000)'
_computing_molecular_graphics 'XP V5.06 (BrukerAXS, 1997-99)'
_computing_publication_material 'SHELXL-93, XCIF V5.05 (BrukerAXS, 1997-99)'
_computing_structure_refinement 'SHELXL-93 (Sheldrick, 1993)'
_computing_structure_solution 'SHELXS-86 (Sheldrick, 1990)'
_diffrn_ambient_temperature 123(2)
_diffrn_measurement_device 'Siemens SMART'
_diffrn_measurement_method
;
\w-scan, frame range 0.3 deg, hemisphere
;
_diffrn_radiation_monochromator graphite
_diffrn_radiation_source 'fine-focus sealed tube'
_diffrn_radiation_type MoK\a
_diffrn_radiation_wavelength 0.71073
_diffrn_reflns_av_R_equivalents 0.0378
_diffrn_reflns_av_sigmaI/netI 0.0401
_diffrn_reflns_limit_h_max 28
_diffrn_reflns_limit_h_min -28
_diffrn_reflns_limit_k_max 16
_diffrn_reflns_limit_k_min 0
_diffrn_reflns_limit_l_max 30
_diffrn_reflns_limit_l_min 0
_diffrn_reflns_number 24530
_diffrn_reflns_theta_max 31.97
_diffrn_reflns_theta_min 0.99
_exptl_absorpt_coefficient_mu 0.380
_exptl_absorpt_correction_T_max 1.000
_exptl_absorpt_correction_T_min 0.846
_exptl_absorpt_correction_type 'Semi-empirical (SADABS procedure)'
_exptl_crystal_colour black
_exptl_crystal_density_diffrn 1.624
_exptl_crystal_density_method none
_exptl_crystal_description prism
_exptl_crystal_F_000 2216
_exptl_crystal_size_max 0.15
_exptl_crystal_size_mid 0.11
_exptl_crystal_size_min 0.08
_refine_diff_density_max 1.211
_refine_diff_density_min -0.406
_refine_diff_density_rms 0.121
_refine_ls_abs_structure_details 'Flack H D (1983), Acta Cryst. A39, 876-881'
_refine_ls_abs_structure_Flack -0.05(8)
_refine_ls_extinction_method none
_refine_ls_goodness_of_fit_all 1.041
_refine_ls_goodness_of_fit_obs 1.060
_refine_ls_hydrogen_treatment
;
 riding model with Uiso=1.2Uiso/eq of an adjacent carbon atom
;
_refine_ls_matrix_type full
_refine_ls_number_parameters 647
_refine_ls_number_reflns 7538
_refine_ls_number_restraints 1
_refine_ls_restrained_S_all 1.075
_refine_ls_restrained_S_obs 1.060
_refine_ls_R_factor_all 0.0725
_refine_ls_R_factor_obs 0.0609
_refine_ls_shift/esd_max -0.035
_refine_ls_shift/esd_mean 0.004
_refine_ls_structure_factor_coef Fsqd
_refine_ls_weighting_details 'w=1/[\s^2^(Fo^2^)+(0.1139P)^2^+1.3318P] where P=(Fo^2^+2Fc^2^)/3'
_refine_ls_weighting_scheme calc
_refine_ls_wR_factor_all 0.1677
_refine_ls_wR_factor_obs 0.1522
_reflns_number_observed 6455
_reflns_number_total 7549
_reflns_observed_criterion >2sigma(I)
_cod_data_source_file ja038746vsi20030929_123147.cif
_cod_data_source_block sunzsx
_cod_depositor_comments
;
The following automatic conversions were performed:

'_refine_ls_weighting_scheme' value 'calc
w=1/[\s^2^(Fo^2^)+(0.1139P)^2^+1.3318P] where P=(Fo^2^+2Fc^2^)/3' was
changed to 'calc'. New tag '_refine_ls_weighting_details' was
created. The value of the new tag was set to
'w=1/[\s^2^(Fo^2^)+(0.1139P)^2^+1.3318P] where P=(Fo^2^+2Fc^2^)/3'.

Automatic conversion script
Id: cif_fix_values 3143 2015-03-26 13:38:13Z robertas 
;
_cod_database_code 4112162

loop_
_symmetry_equiv_pos_as_xyz
'x, y, z'
'-x, y, -z'
'x+1/2, y+1/2, z'
'-x+1/2, y+1/2, -z'

loop_
_atom_site_aniso_label
_atom_site_aniso_U_11
_atom_site_aniso_U_22
_atom_site_aniso_U_33
_atom_site_aniso_U_23
_atom_site_aniso_U_13
_atom_site_aniso_U_12
P1 0.0225(4) 0.0293(4) 0.0414(5) -0.0029(4) 0.0004(3) -0.0006(4)
F1 0.127(4) 0.068(3) 0.101(4) 0.038(3) 0.033(3) 0.010(3)
F2 0.075(3) 0.046(2) 0.097(3) 0.018(2) 0.012(2) 0.005(2)
F3 0.057(2) 0.071(3) 0.129(4) -0.036(3) 0.042(2) -0.007(2)
F4 0.120(4) 0.089(3) 0.061(2) -0.033(2) 0.008(2) -0.046(3)
F5 0.065(3) 0.102(4) 0.140(4) 0.020(3) 0.052(3) 0.034(3)
F6 0.079(3) 0.185(7) 0.076(3) -0.046(4) -0.005(2) -0.075(4)
P2 0.0301(5) 0.0303(5) 0.0381(5) 0.0027(4) -0.0035(4) 0.0025(4)
F7 0.059(2) 0.093(3) 0.052(2) 0.012(2) -0.013(2) 0.025(2)
F8 0.049(2) 0.141(5) 0.074(2) 0.035(3) 0.015(2) -0.010(3)
F9 0.104(4) 0.075(3) 0.077(3) 0.018(2) -0.022(2) 0.043(3)
F10 0.103(4) 0.055(2) 0.093(3) -0.002(2) -0.025(3) -0.031(2)
F11 0.053(2) 0.279(10) 0.056(2) 0.006(4) 0.014(2) 0.063(4)
F12 0.234(9) 0.070(4) 0.138(5) -0.037(4) -0.080(6) -0.026(5)
S1A 0.0242(4) 0.0239(4) 0.0458(5) 0.0005(4) -0.0030(4) -0.0051(4)
N1A 0.024(2) 0.026(2) 0.044(2) -0.0003(13) -0.0036(13) -0.0044(13)
C1A 0.022(2) 0.023(2) 0.043(2) 0.0046(14) 0.0001(14) 0.0046(13)
C2A 0.022(2) 0.039(2) 0.052(2) 0.012(2) 0.001(2) 0.007(2)
C3A 0.035(2) 0.049(3) 0.050(3) 0.015(2) 0.008(2) 0.009(2)
C4A 0.054(3) 0.041(2) 0.039(2) 0.000(2) 0.001(2) 0.010(2)
C5A 0.038(2) 0.029(2) 0.050(2) -0.002(2) -0.003(2) 0.001(2)
C6A 0.027(2) 0.0207(15) 0.043(2) 0.0046(14) 0.0006(15) 0.0025(13)
C7A 0.023(2) 0.023(2) 0.042(2) -0.0037(15) 0.0020(14) 0.0010(14)
C8A 0.035(2) 0.029(2) 0.046(2) -0.001(2) 0.003(2) -0.004(2)
C9A 0.044(3) 0.043(2) 0.042(2) 0.003(2) 0.010(2) 0.006(2)
C10A 0.034(2) 0.051(3) 0.041(2) -0.010(2) 0.000(2) 0.006(2)
C11A 0.023(2) 0.036(2) 0.046(2) -0.008(2) 0.002(2) 0.004(2)
C12A 0.022(2) 0.0204(15) 0.044(2) -0.0055(14) 0.0010(14) 0.0041(13)
S1B 0.0293(5) 0.0256(4) 0.0359(5) -0.0007(4) 0.0010(3) 0.0054(4)
N1B 0.0245(15) 0.0230(14) 0.036(2) 0.0017(13) 0.0003(12) 0.0030(13)
C1B 0.030(2) 0.026(2) 0.0219(15) 0.0018(12) 0.0013(13) 0.0007(14)
C2B 0.029(2) 0.039(2) 0.029(2) 0.0034(15) 0.0013(14) 0.000(2)
C3B 0.026(2) 0.053(3) 0.032(2) 0.006(2) -0.0032(15) -0.008(2)
C4B 0.036(2) 0.041(2) 0.034(2) -0.001(2) -0.001(2) -0.012(2)
C5B 0.030(2) 0.030(2) 0.034(2) 0.0009(15) 0.0005(15) -0.004(2)
C6B 0.027(2) 0.030(2) 0.0222(15) 0.0032(13) 0.0020(12) -0.0005(15)
C7B 0.024(2) 0.030(2) 0.025(2) 0.0011(13) 0.0036(13) -0.0002(14)
C8B 0.025(2) 0.038(2) 0.033(2) 0.001(2) -0.0002(14) 0.004(2)
C9B 0.025(2) 0.049(2) 0.038(2) -0.003(2) 0.0032(14) -0.002(2)
C10B 0.037(2) 0.040(2) 0.036(2) 0.005(2) -0.003(2) -0.013(2)
C11B 0.037(2) 0.034(2) 0.034(2) 0.004(2) 0.003(2) -0.005(2)
C12B 0.030(2) 0.027(2) 0.0235(15) -0.0017(12) 0.0018(13) -0.0012(14)
S1C 0.0330(5) 0.0263(4) 0.0300(4) -0.0002(4) 0.0026(3) 0.0038(4)
N1C 0.033(2) 0.028(2) 0.039(2) 0.0033(14) 0.0005(14) 0.0050(14)
C1C 0.031(2) 0.036(2) 0.0201(13) -0.0003(13) 0.0018(12) -0.003(2)
C2C 0.050(3) 0.038(2) 0.028(2) -0.001(2) 0.002(2) -0.011(2)
C3C 0.049(3) 0.047(3) 0.031(2) -0.002(2) 0.001(2) -0.017(2)
C4C 0.033(2) 0.068(3) 0.034(2) -0.003(2) -0.003(2) -0.010(2)
C5C 0.025(2) 0.057(3) 0.031(2) 0.003(2) -0.0042(15) 0.000(2)
C6C 0.027(2) 0.034(2) 0.025(2) -0.0014(14) 0.0020(13) 0.000(2)
C7C 0.033(2) 0.029(2) 0.028(2) 0.0005(14) 0.0052(14) 0.001(2)
C8C 0.043(2) 0.030(2) 0.047(2) 0.000(2) 0.010(2) -0.003(2)
C9C 0.044(3) 0.039(2) 0.045(2) -0.005(2) 0.012(2) -0.016(2)
C10C 0.035(2) 0.053(3) 0.036(2) -0.005(2) 0.004(2) -0.012(2)
C11C 0.033(2) 0.045(3) 0.032(2) -0.002(2) 0.004(2) 0.004(2)
C12C 0.030(2) 0.031(2) 0.023(2) -0.0006(13) 0.0045(13) -0.0004(15)
S1D 0.0209(4) 0.0220(4) 0.0271(4) -0.0007(3) -0.0003(3) 0.0016(3)
N1D 0.028(2) 0.024(2) 0.038(2) 0.0029(13) -0.0032(13) 0.0053(13)
C1D 0.0183(14) 0.030(2) 0.0213(13) -0.0026(12) -0.0002(11) -0.0002(12)
C2D 0.029(2) 0.029(2) 0.031(2) -0.0038(14) -0.0008(14) -0.0029(14)
C3D 0.030(2) 0.045(2) 0.034(2) -0.005(2) 0.0016(15) -0.013(2)
C4D 0.021(2) 0.054(3) 0.035(2) 0.001(2) -0.0021(14) -0.001(2)
C5D 0.029(2) 0.043(2) 0.032(2) 0.003(2) -0.0031(15) 0.011(2)
C6D 0.024(2) 0.033(2) 0.025(2) 0.0010(13) -0.0009(12) 0.0013(14)
C7D 0.024(2) 0.027(2) 0.026(2) 0.0009(13) 0.0005(12) 0.0021(13)
C8D 0.041(2) 0.024(2) 0.033(2) 0.0031(14) -0.002(2) -0.002(2)
C9D 0.045(2) 0.032(2) 0.034(2) 0.002(2) 0.000(2) -0.014(2)
C10D 0.026(2) 0.040(2) 0.031(2) -0.002(2) -0.0010(14) -0.010(2)
C11D 0.026(2) 0.033(2) 0.030(2) 0.0018(14) -0.0028(14) 0.0006(15)
C12D 0.024(2) 0.0232(15) 0.0244(15) 0.0000(12) 0.0003(12) -0.0027(13)

loop_
_atom_site_label
_atom_site_type_symbol
_atom_site_fract_x
_atom_site_fract_y
_atom_site_fract_z
_atom_site_U_iso_or_equiv
_atom_site_thermal_displace_type
_atom_site_occupancy
_atom_site_calc_flag
_atom_site_refinement_flags
P1 P 0.33945(5) 0.71474(10) 0.34954(5) 0.0311(2) Uani 1 d .
F1 F 0.3457(3) 0.8259(5) 0.3037(3) 0.098(2) Uani 1 d .
F2 F 0.3347(2) 0.6026(4) 0.3969(2) 0.0724(11) Uani 1 d .
F3 F 0.4108(2) 0.6687(5) 0.3235(3) 0.0846(15) Uani 1 d .
F4 F 0.3790(3) 0.7893(5) 0.4048(2) 0.090(2) Uani 1 d .
F5 F 0.2676(2) 0.7556(6) 0.3749(3) 0.101(2) Uani 1 d .
F6 F 0.3015(3) 0.6365(7) 0.2952(2) 0.114(2) Uani 1 d .
P2 P 0.36795(6) 0.75124(10) 0.10521(5) 0.0330(2) Uani 1 d .
F7 F 0.3222(2) 0.8256(4) 0.0537(2) 0.0686(11) Uani 1 d .
F8 F 0.3072(2) 0.7539(6) 0.1518(2) 0.088(2) Uani 1 d .
F9 F 0.4164(3) 0.6773(5) 0.1555(2) 0.0861(15) Uani 1 d .
F10 F 0.3959(3) 0.8686(4) 0.1387(2) 0.0845(14) Uani 1 d .
F11 F 0.4292(2) 0.7472(9) 0.0574(2) 0.129(3) Uani 1 d .
F12 F 0.3437(5) 0.6336(6) 0.0690(4) 0.150(3) Uani 1 d .
S1A S 0.02436(5) 1.39670(9) 0.25713(5) 0.0315(2) Uani 1 d .
N1A N 0.1568(2) 1.5402(3) 0.2856(2) 0.0315(7) Uani 1 d .
C1A C 0.1457(2) 1.5030(3) 0.2210(2) 0.0294(7) Uani 1 d .
C2A C 0.1909(2) 1.5388(4) 0.1737(2) 0.0374(9) Uani 1 d .
H2AA H 0.2289(2) 1.5891(4) 0.1859(2) 0.045 Uiso 1 calc R
C3A C 0.1815(3) 1.5025(5) 0.1095(3) 0.0444(11) Uani 1 d .
H3AA H 0.2124(3) 1.5293(5) 0.0780(3) 0.053 Uiso 1 calc R
C4A C 0.1273(3) 1.4273(5) 0.0912(2) 0.0447(11) Uani 1 d .
H4AA H 0.1220(3) 1.3987(5) 0.0477(2) 0.054 Uiso 1 calc R
C5A C 0.0795(3) 1.3934(4) 0.1383(2) 0.0392(9) Uani 1 d .
H5AA H 0.0410(3) 1.3442(4) 0.1260(2) 0.047 Uiso 1 calc R
C6A C 0.0890(2) 1.4317(4) 0.2016(2) 0.0303(7) Uani 1 d .
C7A C 0.0747(2) 1.4022(4) 0.3312(2) 0.0294(7) Uani 1 d .
C8A C 0.0514(2) 1.3400(4) 0.3846(2) 0.0364(9) Uani 1 d .
H8AA H 0.0111(2) 1.2917(4) 0.3796(2) 0.044 Uiso 1 calc R
C9A C 0.0861(3) 1.3477(5) 0.4444(2) 0.0427(10) Uani 1 d .
H9AA H 0.0700(3) 1.3045(5) 0.4805(2) 0.051 Uiso 1 calc R
C10A C 0.1445(3) 1.4187(5) 0.4520(2) 0.0418(11) Uani 1 d .
H10A H 0.1681(3) 1.4251(5) 0.4936(2) 0.050 Uiso 1 calc R
C11A C 0.1694(2) 1.4810(4) 0.3991(2) 0.0351(8) Uani 1 d .
H11A H 0.2102(2) 1.5278(4) 0.4045(2) 0.042 Uiso 1 calc R
C12A C 0.1339(2) 1.4743(3) 0.3378(2) 0.0287(7) Uani 1 d .
S1B S 0.01579(5) 0.65789(9) 0.40812(5) 0.0303(2) Uani 1 d .
N1B N -0.0603(2) 0.8987(3) 0.3939(2) 0.0279(6) Uani 1 d .
C1B C 0.0488(2) 0.8002(4) 0.4253(2) 0.0260(7) Uani 1 d .
C2B C 0.1185(2) 0.8080(4) 0.4472(2) 0.0322(8) Uani 1 d .
H2BA H 0.1450(2) 0.7376(4) 0.4545(2) 0.039 Uiso 1 calc R
C3B C 0.1487(2) 0.9187(5) 0.4581(2) 0.0371(10) Uani 1 d .
H3BA H 0.1961(2) 0.9244(5) 0.4725(2) 0.045 Uiso 1 calc R
C4B C 0.1096(2) 1.0204(5) 0.4479(2) 0.0372(9) Uani 1 d .
H4BA H 0.1305(2) 1.0962(5) 0.4554(2) 0.045 Uiso 1 calc R
C5B C 0.0408(2) 1.0140(4) 0.4271(2) 0.0313(8) Uani 1 d .
H5BA H 0.0144(2) 1.0849(4) 0.4207(2) 0.038 Uiso 1 calc R
C6B C 0.0095(2) 0.9022(4) 0.4152(2) 0.0262(7) Uani 1 d .
C7B C -0.1013(2) 0.7977(4) 0.3935(2) 0.0265(7) Uani 1 d .
C8B C -0.1736(2) 0.8103(4) 0.3850(2) 0.0324(8) Uani 1 d .
H8BA H -0.1935(2) 0.8872(4) 0.3790(2) 0.039 Uiso 1 calc R
C9B C -0.2160(2) 0.7107(5) 0.3852(2) 0.0372(9) Uani 1 d .
H9BA H -0.2648(2) 0.7199(5) 0.3789(2) 0.045 Uiso 1 calc R
C10B C -0.1880(3) 0.5972(5) 0.3947(2) 0.0380(10) Uani 1 d .
H10B H -0.2175(3) 0.5295(5) 0.3957(2) 0.046 Uiso 1 calc R
C11B C -0.1165(2) 0.5838(4) 0.4027(2) 0.0350(9) Uani 1 d .
H11B H -0.0969(2) 0.5067(4) 0.4085(2) 0.042 Uiso 1 calc R
C12B C -0.0736(2) 0.6839(3) 0.4021(2) 0.0270(7) Uani 1 d .
S1C S 0.04905(5) 0.71202(9) 0.10752(4) 0.0297(2) Uani 1 d .
N1C N -0.0306(2) 0.9470(3) 0.0789(2) 0.0332(7) Uani 1 d .
C1C C -0.0368(2) 0.7311(4) 0.0813(2) 0.0287(7) Uani 1 d .
C2C C -0.0759(3) 0.6269(4) 0.0711(2) 0.0389(10) Uani 1 d .
H2CA H -0.0549(3) 0.5510(4) 0.0776(2) 0.047 Uiso 1 calc R
C3C C -0.1451(3) 0.6354(5) 0.0515(2) 0.0425(11) Uani 1 d .
H3CA H -0.1718(3) 0.5650(5) 0.0448(2) 0.051 Uiso 1 calc R
C4C C -0.1763(3) 0.7465(6) 0.0415(2) 0.0449(12) Uani 1 d .
H4CA H -0.2240(3) 0.7511(6) 0.0280(2) 0.054 Uiso 1 calc R
C5C C -0.1386(2) 0.8491(5) 0.0511(2) 0.0380(9) Uani 1 d .
H5CA H -0.1602(2) 0.9244(5) 0.0443(2) 0.046 Uiso 1 calc R
C6C C -0.0679(2) 0.8427(4) 0.0709(2) 0.0290(7) Uani 1 d .
C7C C 0.0400(2) 0.9553(4) 0.0895(2) 0.0298(7) Uani 1 d .
C8C C 0.0711(3) 1.0686(4) 0.0854(2) 0.0396(9) Uani 1 d .
H8CA H 0.0434(3) 1.1368(4) 0.0757(2) 0.048 Uiso 1 calc R
C9C C 0.1428(3) 1.0802(5) 0.0958(2) 0.0423(11) Uani 1 d .
H9CA H 0.1639(3) 1.1563(5) 0.0920(2) 0.051 Uiso 1 calc R
C10C C 0.1838(3) 0.9810(5) 0.1115(2) 0.0414(10) Uani 1 d .
H10C H 0.2323(3) 0.9899(5) 0.1202(2) 0.050 Uiso 1 calc R
C11C C 0.1535(2) 0.8689(5) 0.1147(2) 0.0366(9) Uani 1 d .
H11C H 0.1815(2) 0.8009(5) 0.1241(2) 0.044 Uiso 1 calc R
C12C C 0.0820(2) 0.8565(4) 0.1038(2) 0.0279(7) Uani 1 d .
S1D S 0.02013(4) 0.71482(8) 0.25557(4) 0.0234(2) Uani 1 d .
N1D N -0.0528(2) 0.9581(3) 0.2352(2) 0.0304(7) Uani 1 d .
C1D C -0.0675(2) 0.7429(3) 0.2400(2) 0.0233(6) Uani 1 d .
C2D C -0.1119(2) 0.6432(4) 0.2357(2) 0.0295(7) Uani 1 d .
H2DA H -0.0938(2) 0.5653(4) 0.2426(2) 0.035 Uiso 1 calc R
C3D C -0.1815(2) 0.6594(5) 0.2216(2) 0.0360(9) Uani 1 d .
H3DA H -0.2118(2) 0.5926(5) 0.2186(2) 0.043 Uiso 1 calc R
C4D C -0.2079(2) 0.7749(5) 0.2115(2) 0.0367(9) Uani 1 d .
H4DA H -0.2562(2) 0.7855(5) 0.2016(2) 0.044 Uiso 1 calc R
C5D C -0.1656(2) 0.8722(4) 0.2156(2) 0.0348(9) Uani 1 d .
H5DA H -0.1842(2) 0.9496(4) 0.2083(2) 0.042 Uiso 1 calc R
C6D C -0.0950(2) 0.8573(4) 0.2306(2) 0.0273(7) Uani 1 d .
C7D C 0.0166(2) 0.9606(4) 0.2508(2) 0.0254(7) Uani 1 d .
C8D C 0.0495(2) 1.0714(4) 0.2551(2) 0.0328(8) Uani 1 d .
H8DA H 0.0237(2) 1.1425(4) 0.2469(2) 0.039 Uiso 1 calc R
C9D C 0.1202(3) 1.0768(4) 0.2715(2) 0.0371(9) Uani 1 d .
H9DA H 0.1428(3) 1.1520(4) 0.2737(2) 0.045 Uiso 1 calc R
C10D C 0.1589(2) 0.9724(4) 0.2849(2) 0.0323(8) Uani 1 d .
H10D H 0.2070(2) 0.9772(4) 0.2970(2) 0.039 Uiso 1 calc R
C11D C 0.1263(2) 0.8630(4) 0.2803(2) 0.0297(8) Uani 1 d .
H11D H 0.1521(2) 0.7922(4) 0.2887(2) 0.036 Uiso 1 calc R
C12D C 0.0552(2) 0.8563(3) 0.2635(2) 0.0239(6) Uani 1 d .
H1NA H 0.1950(26) 1.5724(49) 0.2913(22) 0.021(11) Uiso 1 d .
H1NB H -0.0778(28) 0.9677(56) 0.3870(24) 0.028(12) Uiso 1 d .
H1NC H -0.0480(27) 1.0135(52) 0.0753(23) 0.024(12) Uiso 1 d .
H1ND H -0.0759(50) 1.0194(97) 0.2390(43) 0.099(33) Uiso 1 d .

loop_
_atom_type_symbol
_atom_type_description
_atom_type_scat_dispersion_real
_atom_type_scat_dispersion_imag
_atom_type_scat_source
C C 0.0033 0.0016 'International Tables Vol C Tables 4.2.6.8 and 6.1.1.4'
H H 0.0000 0.0000 'International Tables Vol C Tables 4.2.6.8 and 6.1.1.4'
N N 0.0061 0.0033 'International Tables Vol C Tables 4.2.6.8 and 6.1.1.4'
F F 0.0171 0.0103 'International Tables Vol C Tables 4.2.6.8 and 6.1.1.4'
P P 0.1023 0.0942 'International Tables Vol C Tables 4.2.6.8 and 6.1.1.4'
S S 0.1246 0.1234 'International Tables Vol C Tables 4.2.6.8 and 6.1.1.4'

loop_
_geom_angle_atom_site_label_1
_geom_angle_atom_site_label_2
_geom_angle_atom_site_label_3
_geom_angle
F5 P1 F1 93.6(3)
F5 P1 F6 90.7(3)
F1 P1 F6 93.7(4)
F5 P1 F4 90.6(3)
F1 P1 F4 87.8(3)
F6 P1 F4 178.0(4)
F5 P1 F3 177.9(3)
F1 P1 F3 87.9(3)
F6 P1 F3 87.7(3)
F4 P1 F3 91.0(3)
F5 P1 F2 87.1(3)
F1 P1 F2 178.8(3)
F6 P1 F2 87.3(3)
F4 P1 F2 91.2(3)
F3 P1 F2 91.5(3)
F8 P2 F10 88.1(3)
F8 P2 F12 95.3(5)
F10 P2 F12 176.6(5)
F8 P2 F11 179.3(4)
F10 P2 F11 92.6(4)
F12 P2 F11 84.0(5)
F8 P2 F7 89.4(2)
F10 P2 F7 91.1(3)
F12 P2 F7 89.1(3)
F11 P2 F7 90.5(3)
F8 P2 F9 92.7(3)
F10 P2 F9 88.5(3)
F12 P2 F9 91.2(3)
F11 P2 F9 87.5(3)
F7 P2 F9 177.9(3)
C7A S1A C6A 99.9(2)
C12A N1A C1A 122.2(3)
C2A C1A N1A 120.2(4)
C2A C1A C6A 118.2(4)
N1A C1A C6A 121.6(4)
C3A C2A C1A 121.5(5)
C4A C3A C2A 120.0(5)
C3A C4A C5A 119.1(5)
C6A C5A C4A 120.1(4)
C5A C6A C1A 121.0(4)
C5A C6A S1A 118.3(3)
C1A C6A S1A 120.5(3)
C8A C7A C12A 120.4(4)
C8A C7A S1A 118.4(3)
C12A C7A S1A 121.0(3)
C9A C8A C7A 120.7(4)
C8A C9A C10A 119.7(5)
C9A C10A C11A 120.7(4)
C10A C11A C12A 119.9(4)
N1A C12A C7A 121.4(4)
N1A C12A C11A 120.1(4)
C7A C12A C11A 118.5(4)
C1B S1B C12B 102.1(2)
C7B N1B C6B 124.6(3)
C6B C1B C2B 120.5(4)
C6B C1B S1B 122.3(3)
C2B C1B S1B 117.2(3)
C3B C2B C1B 119.9(4)
C4B C3B C2B 119.7(4)
C3B C4B C5B 121.0(4)
C4B C5B C6B 119.9(4)
C1B C6B N1B 122.4(4)
C1B C6B C5B 119.0(3)
N1B C6B C5B 118.6(4)
N1B C7B C12B 122.4(3)
N1B C7B C8B 118.8(4)
C12B C7B C8B 118.7(4)
C9B C8B C7B 120.1(4)
C8B C9B C10B 120.9(4)
C9B C10B C11B 119.4(4)
C12B C11B C10B 119.9(4)
C7B C12B C11B 121.0(4)
C7B C12B S1B 122.2(3)
C11B C12B S1B 116.7(3)
C1C S1C C12C 102.5(2)
C7C N1C C6C 125.8(4)
C2C C1C C6C 119.9(4)
C2C C1C S1C 116.4(4)
C6C C1C S1C 123.7(3)
C3C C2C C1C 119.5(5)
C2C C3C C4C 120.6(5)
C5C C4C C3C 120.5(4)
C4C C5C C6C 120.0(5)
N1C C6C C1C 121.6(4)
N1C C6C C5C 119.0(4)
C1C C6C C5C 119.5(4)
N1C C7C C12C 122.7(4)
N1C C7C C8C 118.3(4)
C12C C7C C8C 119.0(4)
C9C C8C C7C 119.8(5)
C10C C9C C8C 120.5(4)
C11C C10C C9C 119.9(4)
C10C C11C C12C 119.9(4)
C11C C12C C7C 120.8(4)
C11C C12C S1C 116.5(3)
C7C C12C S1C 122.7(3)
C12D S1D C1D 102.9(2)
C7D N1D C6D 126.7(4)
C6D C1D C2D 119.7(3)
C6D C1D S1D 123.4(3)
C2D C1D S1D 116.9(3)
C3D C2D C1D 119.6(4)
C2D C3D C4D 119.9(4)
C5D C4D C3D 121.2(4)
C4D C5D C6D 119.7(4)
N1D C6D C5D 118.7(4)
N1D C6D C1D 121.3(3)
C5D C6D C1D 120.0(4)
N1D C7D C8D 118.1(4)
N1D C7D C12D 122.2(4)
C8D C7D C12D 119.7(3)
C9D C8D C7D 119.4(4)
C8D C9D C10D 121.0(4)
C11D C10D C9D 119.4(4)
C10D C11D C12D 120.2(4)
C11D C12D C7D 120.3(4)
C11D C12D S1D 116.5(3)
C7D C12D S1D 123.1(3)

loop_
_geom_bond_atom_site_label_1
_geom_bond_atom_site_label_2
_geom_bond_distance
P1 F5 1.574(4)
P1 F1 1.572(5)
P1 F6 1.573(4)
P1 F4 1.576(4)
P1 F3 1.588(4)
P1 F2 1.597(4)
P2 F8 1.550(4)
P2 F10 1.569(4)
P2 F12 1.575(5)
P2 F11 1.575(4)
P2 F7 1.582(4)
P2 F9 1.592(4)
S1A C7A 1.766(4)
S1A C6A 1.776(4)
N1A C12A 1.394(6)
N1A C1A 1.397(6)
C1A C2A 1.397(6)
C1A C6A 1.398(6)
C2A C3A 1.385(8)
C3A C4A 1.382(8)
C4A C5A 1.422(7)
C5A C6A 1.373(7)
C7A C8A 1.394(6)
C7A C12A 1.400(5)
C8A C9A 1.373(7)
C9A C10A 1.384(8)
C10A C11A 1.397(7)
C11A C12A 1.404(6)
S1B C1B 1.749(4)
S1B C12B 1.748(4)
N1B C7B 1.381(5)
N1B C6B 1.397(5)
C1B C6B 1.383(5)
C1B C2B 1.401(6)
C2B C3B 1.386(7)
C3B C4B 1.379(7)
C4B C5B 1.378(6)
C5B C6B 1.408(6)
C7B C12B 1.393(6)
C7B C8B 1.407(6)
C8B C9B 1.384(7)
C9B C10B 1.395(8)
C10B C11B 1.389(7)
C11B C12B 1.396(6)
S1C C1C 1.730(4)
S1C C12C 1.744(4)
N1C C7C 1.375(6)
N1C C6C 1.379(6)
C1C C2C 1.403(6)
C1C C6C 1.402(6)
C2C C3C 1.379(8)
C3C C4C 1.395(9)
C4C C5C 1.372(8)
C5C C6C 1.406(6)
C7C C12C 1.396(6)
C7C C8C 1.411(6)
C8C C9C 1.396(7)
C9C C10C 1.395(8)
C10C C11C 1.390(7)
C11C C12C 1.394(6)
S1D C12D 1.730(4)
S1D C1D 1.736(4)
N1D C7D 1.362(5)
N1D C6D 1.394(5)
C1D C6D 1.400(5)
C1D C2D 1.409(5)
C2D C3D 1.372(6)
C3D C4D 1.405(8)
C4D C5D 1.363(7)
C5D C6D 1.393(6)
C7D C8D 1.397(6)
C7D C12D 1.406(5)
C8D C9D 1.392(7)
C9D C10D 1.410(7)
C10D C11D 1.380(6)
C11D C12D 1.401(5)
